data_4075157
loop_
_publ_author_name
'Bowman, Lyndsey J.'
'Izod, Keith'
'Clegg, William'
'Harrington, Ross W.'

_publ_section_title
;
 Heteroleptic Complexes of Lanthanum(III) and Neodymium(III) with Oxygen-
 or Nitrogen-Functionalized Tris(triorganosilyl)methyl Ligands
;
_journal_issue 12
_journal_name_full Organometallics
_journal_page_first 2999
_journal_paper_doi 10.1021/om060072k
_journal_volume 25
_journal_year 2006
_chemical_formula_moiety 'C28 H68 I2 Li Nd O4 Si6'
_chemical_formula_sum 'C28 H68 I2 Li Nd O4 Si6'
_chemical_formula_weight 1042.34
_chemical_name_systematic
;
 ?
;
_space_group_IT_number 14
_symmetry_cell_setting monoclinic
_symmetry_space_group_name_Hall '-P 2ybc'
_symmetry_space_group_name_H-M 'P 1 21/c 1'
_atom_sites_solution_hydrogens geom
_atom_sites_solution_primary direct
_atom_sites_solution_secondary difmap
_audit_creation_method SHELXL-97
_cell_angle_alpha 90.00
_cell_angle_beta 97.802(9)
_cell_angle_gamma 90.00
_cell_formula_units_Z 4
_cell_length_a 12.9819(11)
_cell_length_b 10.6242(10)
_cell_length_c 32.828(2)
_cell_measurement_reflns_used 43567
_cell_measurement_temperature 150(2)
_cell_measurement_theta_max 27.5
_cell_measurement_theta_min 2.5
_cell_volume 4485.8(6)
_computing_cell_refinement EvalCCD
_computing_data_collection 'Nonius COLLECT'
_computing_data_reduction EvalCCD
_computing_molecular_graphics 'Bruker SHELXTL'
_computing_publication_material 'Bruker SHELXTL and local programs'
_computing_structure_refinement 'Bruker SHELXTL'
_computing_structure_solution 'Bruker SHELXTL'
_diffrn_ambient_temperature 150(2)
_diffrn_measured_fraction_theta_full 0.990
_diffrn_measured_fraction_theta_max 0.990
_diffrn_measurement_device_type 'Nonius KappaCCD diffractometer'
_diffrn_measurement_method '\f and \w scans'
_diffrn_radiation_monochromator graphite
_diffrn_radiation_source 'sealed tube'
_diffrn_radiation_type MoK\a
_diffrn_radiation_wavelength 0.71073
_diffrn_reflns_av_R_equivalents 0.0413
_diffrn_reflns_av_sigmaI/netI 0.0349
_diffrn_reflns_limit_h_max 15
_diffrn_reflns_limit_h_min -15
_diffrn_reflns_limit_k_max 10
_diffrn_reflns_limit_k_min -12
_diffrn_reflns_limit_l_max 39
_diffrn_reflns_limit_l_min -38
_diffrn_reflns_number 35052
_diffrn_reflns_theta_full 25.00
_diffrn_reflns_theta_max 25.00
_diffrn_reflns_theta_min 4.17
_diffrn_standards_number 0
_exptl_absorpt_coefficient_mu 2.721
_exptl_absorpt_correction_T_max 0.612
_exptl_absorpt_correction_T_min 0.409
_exptl_absorpt_correction_type multi-scan
_exptl_absorpt_process_details SADABS
_exptl_crystal_colour green
_exptl_crystal_density_diffrn 1.543
_exptl_crystal_density_method 'not measured'
_exptl_crystal_description block]
_exptl_crystal_F_000 2084
_exptl_crystal_size_max 0.40
_exptl_crystal_size_mid 0.40
_exptl_crystal_size_min 0.20
_refine_diff_density_max 1.987
_refine_diff_density_min -2.495
_refine_diff_density_rms 0.148
_refine_ls_extinction_method none
_refine_ls_goodness_of_fit_ref 1.012
_refine_ls_hydrogen_treatment constr
_refine_ls_matrix_type full
_refine_ls_number_parameters 405
_refine_ls_number_reflns 7820
_refine_ls_number_restraints 0
_refine_ls_restrained_S_all 1.012
_refine_ls_R_factor_all 0.0612
_refine_ls_R_factor_gt 0.0460
_refine_ls_shift/su_max 0.012
_refine_ls_shift/su_mean 0.000
_refine_ls_structure_factor_coef Fsqd
_refine_ls_weighting_details 'calc w=1/[\s^2^(Fo^2^)+(0.0723P)^2^+29.2808P] where P=(Fo^2^+2Fc^2^)/3'
_refine_ls_weighting_scheme calc
_refine_ls_wR_factor_gt 0.1282
_refine_ls_wR_factor_ref 0.1396
_reflns_number_gt 6249
_reflns_number_total 7820
_reflns_threshold_expression I>2\s(I)
_cod_data_source_file om060072ksi20060308_062842.cif
_cod_data_source_block ki177_compound10a
_cod_original_sg_symbol_H-M ' P 21/c'
_cod_database_code 4075157

loop_
_symmetry_equiv_pos_as_xyz
'x, y, z'
'-x, y+1/2, -z+1/2'
'-x, -y, -z'
'x, -y-1/2, z-1/2'

loop_
_atom_site_label
_atom_site_type_symbol
_atom_site_fract_x
_atom_site_fract_y
_atom_site_fract_z
_atom_site_U_iso_or_equiv
_atom_site_adp_type
_atom_site_occupancy
_atom_site_symmetry_multiplicity
_atom_site_calc_flag
_atom_site_refinement_flags
_atom_site_disorder_assembly
_atom_site_disorder_group
Nd Nd 0.79245(3) 0.61984(3) 0.134594(10) 0.02611(12) Uani 1 1 d . . .
I1 I 0.59893(5) 0.61052(6) 0.065360(19) 0.05745(18) Uani 1 1 d . . .
I2 I 0.74688(4) 0.33031(5) 0.140379(19) 0.05189(18) Uani 1 1 d . . .
Li Li 0.5911(14) 0.3563(16) 0.0753(5) 0.066(4) Uani 1 1 d . A .
Si1 Si 1.03737(16) 0.6628(2) 0.12261(7) 0.0446(5) Uani 1 1 d . . .
Si2 Si 0.89980(19) 0.7311(2) 0.04348(6) 0.0442(5) Uani 1 1 d . . .
Si3 Si 0.95555(17) 0.9339(2) 0.11016(7) 0.0432(5) Uani 1 1 d . . .
Si4 Si 0.72549(16) 0.88357(17) 0.18037(6) 0.0322(4) Uani 1 1 d . . .
Si5 Si 0.54203(15) 0.70185(18) 0.18953(6) 0.0343(4) Uani 1 1 d . . .
Si6 Si 0.76039(16) 0.63745(19) 0.23137(6) 0.0350(4) Uani 1 1 d . . .
O1 O 0.9701(4) 0.5292(5) 0.13153(16) 0.0428(12) Uani 1 1 d . . .
O2 O 0.8605(4) 0.5838(5) 0.20690(15) 0.0386(11) Uani 1 1 d . . .
O3 O 0.4664(5) 0.2992(6) 0.0931(2) 0.0588(16) Uani 1 1 d . . .
O4 O 0.6176(5) 0.2660(7) 0.0288(2) 0.0642(17) Uani 1 1 d . . .
C1 C 1.1088(7) 0.7124(11) 0.1740(3) 0.068(3) Uani 1 1 d . . .
H1A H 1.0590 0.7456 0.1912 0.102 Uiso 1 1 calc R . .
H1B H 1.1596 0.7779 0.1699 0.102 Uiso 1 1 calc R . .
H1C H 1.1450 0.6397 0.1876 0.102 Uiso 1 1 calc R . .
C2 C 1.1433(8) 0.6116(10) 0.0922(4) 0.073(3) Uani 1 1 d . . .
H2A H 1.1879 0.5496 0.1080 0.109 Uiso 1 1 calc R . .
H2B H 1.1850 0.6849 0.0865 0.109 Uiso 1 1 calc R . .
H2C H 1.1120 0.5739 0.0662 0.109 Uiso 1 1 calc R . .
C3 C 1.0214(8) 0.4068(9) 0.1355(3) 0.064(3) Uani 1 1 d . . .
H3A H 1.0381 0.3798 0.1087 0.097 Uiso 1 1 calc R . .
H3B H 0.9749 0.3450 0.1457 0.097 Uiso 1 1 calc R . .
H3C H 1.0855 0.4132 0.1550 0.097 Uiso 1 1 calc R . .
C4 C 0.9307(5) 0.7622(7) 0.0998(2) 0.0331(15) Uani 1 1 d . . .
C5 C 0.8814(8) 0.5569(8) 0.0329(3) 0.061(2) Uani 1 1 d . . .
H5A H 0.9474 0.5129 0.0409 0.092 Uiso 1 1 calc R . .
H5B H 0.8585 0.5438 0.0035 0.092 Uiso 1 1 calc R . .
H5C H 0.8288 0.5238 0.0488 0.092 Uiso 1 1 calc R . .
C6 C 1.0048(9) 0.7817(10) 0.0118(3) 0.074(3) Uani 1 1 d . . .
H6A H 1.0259 0.8684 0.0189 0.111 Uiso 1 1 calc R . .
H6B H 0.9776 0.7769 -0.0175 0.111 Uiso 1 1 calc R . .
H6C H 1.0651 0.7258 0.0177 0.111 Uiso 1 1 calc R . .
C7 C 0.7781(8) 0.8145(9) 0.0174(3) 0.064(3) Uani 1 1 d . . .
H7A H 0.7233 0.8098 0.0351 0.096 Uiso 1 1 calc R . .
H7B H 0.7542 0.7735 -0.0089 0.096 Uiso 1 1 calc R . .
H7C H 0.7944 0.9029 0.0126 0.096 Uiso 1 1 calc R . .
C8 C 1.0962(8) 0.9809(10) 0.1077(4) 0.074(3) Uani 1 1 d . . .
H8A H 1.1423 0.9325 0.1281 0.110 Uiso 1 1 calc R . .
H8B H 1.1049 1.0710 0.1137 0.110 Uiso 1 1 calc R . .
H8C H 1.1137 0.9635 0.0802 0.110 Uiso 1 1 calc R . .
C9 C 0.8831(8) 1.0469(8) 0.0718(3) 0.059(2) Uani 1 1 d . . .
H9A H 0.9048 1.0333 0.0447 0.089 Uiso 1 1 calc R . .
H9B H 0.8989 1.1336 0.0806 0.089 Uiso 1 1 calc R . .
H9C H 0.8081 1.0321 0.0702 0.089 Uiso 1 1 calc R . .
C10 C 0.9284(6) 0.9850(8) 0.1632(2) 0.0466(19) Uani 1 1 d . . .
H10A H 0.9956 1.0081 0.1795 0.056 Uiso 1 1 calc R . .
H10B H 0.8857 1.0625 0.1598 0.056 Uiso 1 1 calc R . .
C11 C 0.8738(6) 0.8922(7) 0.1888(2) 0.0418(18) Uani 1 1 d . . .
H11A H 0.8957 0.9123 0.2182 0.050 Uiso 1 1 calc R . .
H11B H 0.9006 0.8070 0.1840 0.050 Uiso 1 1 calc R . .
C12 C 0.6821(6) 0.9336(7) 0.1257(2) 0.0386(16) Uani 1 1 d . . .
H12A H 0.7145 0.8790 0.1070 0.058 Uiso 1 1 calc R . .
H12B H 0.7030 1.0210 0.1220 0.058 Uiso 1 1 calc R . .
H12C H 0.6063 0.9267 0.1197 0.058 Uiso 1 1 calc R . .
C13 C 0.6800(8) 1.0075(8) 0.2147(3) 0.062(3) Uani 1 1 d . . .
H13A H 0.6040 1.0143 0.2093 0.093 Uiso 1 1 calc R . .
H13B H 0.7112 1.0887 0.2092 0.093 Uiso 1 1 calc R . .
H13C H 0.7009 0.9843 0.2435 0.093 Uiso 1 1 calc R . .
C14 C 0.6851(5) 0.7189(6) 0.1887(2) 0.0276(14) Uani 1 1 d . . .
C15 C 0.4904(6) 0.5399(7) 0.1766(3) 0.0445(19) Uani 1 1 d . . .
H15A H 0.5103 0.5136 0.1501 0.067 Uiso 1 1 calc R . .
H15B H 0.4145 0.5404 0.1748 0.067 Uiso 1 1 calc R . .
H15C H 0.5196 0.4808 0.1980 0.067 Uiso 1 1 calc R . .
C16 C 0.5075(7) 0.7416(8) 0.2420(3) 0.055(2) Uani 1 1 d . . .
H16A H 0.5475 0.6880 0.2627 0.082 Uiso 1 1 calc R . .
H16B H 0.4330 0.7275 0.2423 0.082 Uiso 1 1 calc R . .
H16C H 0.5240 0.8302 0.2482 0.082 Uiso 1 1 calc R . .
C17 C 0.4568(6) 0.8091(8) 0.1530(3) 0.054(2) Uani 1 1 d . . .
H17A H 0.4710 0.8971 0.1608 0.082 Uiso 1 1 calc R . .
H17B H 0.3835 0.7901 0.1543 0.082 Uiso 1 1 calc R . .
H17C H 0.4719 0.7956 0.1248 0.082 Uiso 1 1 calc R . .
C18 C 0.8205(7) 0.7291(9) 0.2774(2) 0.053(2) Uani 1 1 d . . .
H18A H 0.8589 0.6718 0.2973 0.080 Uiso 1 1 calc R . .
H18B H 0.7658 0.7714 0.2901 0.080 Uiso 1 1 calc R . .
H18C H 0.8683 0.7922 0.2688 0.080 Uiso 1 1 calc R . .
C19 C 0.7042(7) 0.4932(8) 0.2527(3) 0.051(2) Uani 1 1 d . . .
H19A H 0.6777 0.4366 0.2301 0.076 Uiso 1 1 calc R . .
H19B H 0.6473 0.5174 0.2678 0.076 Uiso 1 1 calc R . .
H19C H 0.7583 0.4500 0.2713 0.076 Uiso 1 1 calc R . .
C20 C 0.9397(7) 0.5011(11) 0.2273(3) 0.067(3) Uani 1 1 d . . .
H20A H 0.9518 0.5210 0.2567 0.100 Uiso 1 1 calc R . .
H20B H 1.0044 0.5127 0.2154 0.100 Uiso 1 1 calc R . .
H20C H 0.9167 0.4135 0.2236 0.100 Uiso 1 1 calc R . .
C22 C 0.4598(8) 0.2036(10) 0.1241(4) 0.076(3) Uani 0.27(5) 1 d P A 1
H22A H 0.4664 0.1186 0.1124 0.092 Uiso 0.27(5) 1 calc PR A 1
H22B H 0.5160 0.2150 0.1474 0.092 Uiso 0.27(5) 1 calc PR A 1
C22A C 0.4598(8) 0.2036(10) 0.1241(4) 0.076(3) Uani 0.73(5) 1 d P A 2
H22C H 0.4801 0.2383 0.1521 0.092 Uiso 0.73(5) 1 calc PR A 2
H22D H 0.5054 0.1312 0.1201 0.092 Uiso 0.73(5) 1 calc PR A 2
C23 C 0.363(4) 0.217(6) 0.1373(12) 0.079(18) Uani 0.27(5) 1 d P A 1
H23A H 0.3700 0.2687 0.1627 0.095 Uiso 0.27(5) 1 calc PR A 1
H23B H 0.3351 0.1340 0.1433 0.095 Uiso 0.27(5) 1 calc PR A 1
C23A C 0.3480(13) 0.1647(18) 0.1182(10) 0.085(8) Uani 0.73(5) 1 d P A 2
H23C H 0.3353 0.0969 0.0974 0.102 Uiso 0.73(5) 1 calc PR A 2
H23D H 0.3263 0.1352 0.1443 0.102 Uiso 0.73(5) 1 calc PR A 2
C24 C 0.2921(8) 0.2815(13) 0.1037(5) 0.092(4) Uani 0.27(5) 1 d P A 1
H24A H 0.2534 0.2193 0.0850 0.111 Uiso 0.27(5) 1 calc PR A 1
H24B H 0.2419 0.3370 0.1151 0.111 Uiso 0.27(5) 1 calc PR A 1
C24A C 0.2921(8) 0.2815(13) 0.1037(5) 0.092(4) Uani 0.73(5) 1 d P A 2
H24C H 0.2283 0.2611 0.0847 0.111 Uiso 0.73(5) 1 calc PR A 2
H24D H 0.2722 0.3297 0.1272 0.111 Uiso 0.73(5) 1 calc PR A 2
C25 C 0.3650(7) 0.3554(10) 0.0821(3) 0.065(2) Uani 1 1 d . A .
H25A H 0.3441 0.3517 0.0520 0.077 Uiso 1 1 calc R B 1
H25B H 0.3658 0.4446 0.0909 0.077 Uiso 1 1 calc R B 1
C26 C 0.5691(10) 0.1471(11) 0.0180(4) 0.079(3) Uani 1 1 d . A .
H26A H 0.4927 0.1551 0.0166 0.095 Uiso 1 1 calc R . .
H26B H 0.5935 0.0834 0.0391 0.095 Uiso 1 1 calc R . .
C27 C 0.5959(9) 0.1073(10) -0.0224(4) 0.077(3) Uani 1 1 d . . .
H27A H 0.5375 0.1236 -0.0444 0.093 Uiso 1 1 calc R A .
H27B H 0.6132 0.0165 -0.0222 0.093 Uiso 1 1 calc R . .
C28 C 0.6878(10) 0.1850(13) -0.0283(4) 0.093(4) Uani 1 1 d . A .
H28A H 0.7523 0.1346 -0.0227 0.111 Uiso 1 1 calc R . .
H28B H 0.6815 0.2171 -0.0568 0.111 Uiso 1 1 calc R . .
C29 C 0.6898(10) 0.2878(11) 0.0004(4) 0.084(3) Uani 1 1 d . A .
H29A H 0.7607 0.2968 0.0156 0.101 Uiso 1 1 calc R . .
H29B H 0.6718 0.3672 -0.0147 0.101 Uiso 1 1 calc R . .

loop_
_atom_site_aniso_label
_atom_site_aniso_U_11
_atom_site_aniso_U_22
_atom_site_aniso_U_33
_atom_site_aniso_U_23
_atom_site_aniso_U_13
_atom_site_aniso_U_12
Nd 0.0283(2) 0.02264(19) 0.02787(19) 0.00056(14) 0.00541(14) 0.00341(14)
I1 0.0548(4) 0.0535(4) 0.0616(4) -0.0012(3) -0.0013(3) 0.0023(3)
I2 0.0577(3) 0.0250(3) 0.0738(4) -0.0012(2) 0.0122(3) 0.0018(2)
Li 0.075(11) 0.059(9) 0.070(10) 0.006(8) 0.033(9) 0.011(8)
Si1 0.0313(11) 0.0531(13) 0.0517(13) 0.0058(11) 0.0137(9) 0.0043(9)
Si2 0.0607(14) 0.0434(12) 0.0317(10) -0.0027(9) 0.0173(10) 0.0003(10)
Si3 0.0506(12) 0.0378(11) 0.0451(12) -0.0024(10) 0.0203(10) -0.0119(10)
Si4 0.0424(11) 0.0240(9) 0.0328(10) -0.0051(8) 0.0138(8) -0.0049(8)
Si5 0.0326(10) 0.0290(10) 0.0435(11) -0.0003(8) 0.0135(8) -0.0002(8)
Si6 0.0393(11) 0.0376(11) 0.0281(9) 0.0032(8) 0.0048(8) -0.0023(9)
O1 0.039(3) 0.038(3) 0.053(3) 0.008(2) 0.015(2) 0.012(2)
O2 0.035(3) 0.045(3) 0.036(3) 0.011(2) 0.002(2) 0.010(2)
O3 0.050(3) 0.056(4) 0.075(4) 0.003(3) 0.022(3) 0.001(3)
O4 0.059(4) 0.075(4) 0.062(4) -0.007(3) 0.020(3) -0.020(3)
C1 0.041(5) 0.092(8) 0.068(6) 0.007(6) -0.004(4) -0.002(5)
C2 0.049(5) 0.081(7) 0.096(8) 0.012(6) 0.040(5) 0.015(5)
C3 0.059(6) 0.052(5) 0.087(7) 0.020(5) 0.026(5) 0.025(4)
C4 0.035(4) 0.034(4) 0.032(4) 0.000(3) 0.011(3) -0.001(3)
C5 0.075(6) 0.050(5) 0.063(6) -0.022(5) 0.028(5) -0.002(5)
C6 0.105(8) 0.072(7) 0.055(6) 0.000(5) 0.048(6) -0.006(6)
C7 0.086(7) 0.066(6) 0.037(4) -0.001(4) -0.004(4) 0.011(5)
C8 0.068(6) 0.064(6) 0.097(8) -0.010(6) 0.039(6) -0.029(5)
C9 0.088(7) 0.038(5) 0.059(5) 0.013(4) 0.037(5) 0.002(4)
C10 0.049(5) 0.051(5) 0.042(4) -0.009(4) 0.012(4) -0.021(4)
C11 0.048(4) 0.048(4) 0.028(4) -0.005(3) 0.003(3) -0.020(4)
C12 0.046(4) 0.027(4) 0.045(4) 0.001(3) 0.014(3) -0.001(3)
C13 0.093(7) 0.038(5) 0.063(6) -0.015(4) 0.041(5) -0.013(5)
C14 0.029(3) 0.024(3) 0.031(3) -0.001(3) 0.010(3) 0.001(3)
C15 0.036(4) 0.045(4) 0.055(5) -0.004(4) 0.013(4) -0.013(3)
C16 0.058(5) 0.047(5) 0.066(6) -0.004(4) 0.031(4) 0.002(4)
C17 0.031(4) 0.055(5) 0.079(6) 0.015(5) 0.012(4) 0.008(4)
C18 0.069(6) 0.063(6) 0.026(4) 0.003(4) 0.001(4) -0.001(5)
C19 0.062(5) 0.048(5) 0.044(4) 0.015(4) 0.016(4) -0.001(4)
C20 0.059(6) 0.094(7) 0.047(5) 0.023(5) 0.006(4) 0.039(5)
C22 0.056(6) 0.061(6) 0.115(9) 0.017(6) 0.021(6) -0.004(5)
C22A 0.056(6) 0.061(6) 0.115(9) 0.017(6) 0.021(6) -0.004(5)
C23 0.11(4) 0.09(4) 0.04(2) -0.01(2) 0.03(2) -0.07(3)
C23A 0.046(9) 0.066(11) 0.15(2) -0.012(12) 0.038(11) -0.011(7)
C24 0.051(6) 0.100(9) 0.131(11) 0.019(8) 0.030(7) 0.005(6)
C24A 0.051(6) 0.100(9) 0.131(11) 0.019(8) 0.030(7) 0.005(6)
C25 0.052(5) 0.069(6) 0.070(6) -0.001(5) -0.001(5) -0.005(5)
C26 0.092(8) 0.074(7) 0.078(7) -0.004(6) 0.031(6) -0.019(6)
C27 0.085(8) 0.062(6) 0.084(8) -0.004(6) 0.006(6) 0.004(6)
C28 0.084(8) 0.127(11) 0.071(7) -0.025(7) 0.023(6) -0.038(8)
C29 0.088(8) 0.070(7) 0.102(9) -0.012(7) 0.041(7) -0.024(6)

loop_
_atom_type_symbol
_atom_type_description
_atom_type_scat_dispersion_real
_atom_type_scat_dispersion_imag
_atom_type_scat_source
C C 0.0033 0.0016 'International Tables Vol C Tables 4.2.6.8 and 6.1.1.4'
H H 0.0000 0.0000 'International Tables Vol C Tables 4.2.6.8 and 6.1.1.4'
Li Li -0.0003 0.0001 'International Tables Vol C Tables 4.2.6.8 and 6.1.1.4'
O O 0.0106 0.0060 'International Tables Vol C Tables 4.2.6.8 and 6.1.1.4'
Si Si 0.0817 0.0704 'International Tables Vol C Tables 4.2.6.8 and 6.1.1.4'
I I -0.4742 1.8119 'International Tables Vol C Tables 4.2.6.8 and 6.1.1.4'
Nd Nd -0.1943 3.0179 'International Tables Vol C Tables 4.2.6.8 and 6.1.1.4'

loop_
_geom_angle_atom_site_label_1
_geom_angle_atom_site_label_2
_geom_angle_atom_site_label_3
_geom_angle
I1 Nd I2 82.801(18)
I1 Nd O1 127.22(13)
I1 Nd O2 147.31(12)
I1 Nd C4 102.83(15)
I1 Nd C14 93.21(14)
I2 Nd O1 78.98(12)
I2 Nd O2 80.46(12)
I2 Nd C4 135.34(15)
I2 Nd C14 103.31(14)
O1 Nd O2 76.50(16)
O1 Nd C4 62.22(19)
O1 Nd C14 139.09(19)
O2 Nd C4 108.84(19)
O2 Nd C14 63.97(18)
C4 Nd C14 120.2(2)
Nd I1 Li 89.1(4)
Nd I2 Li 88.8(4)
I1 Li I2 99.1(6)
I1 Li O3 113.7(7)
I1 Li O4 113.4(7)
I2 Li O3 107.3(7)
I2 Li O4 112.6(7)
O3 Li O4 110.2(10)
O1 Si1 C1 106.2(4)
O1 Si1 C2 106.1(4)
O1 Si1 C4 100.0(3)
C1 Si1 C2 104.4(5)
C1 Si1 C4 117.4(4)
C2 Si1 C4 121.2(4)
C4 Si2 C5 111.1(4)
C4 Si2 C6 114.7(4)
C4 Si2 C7 114.5(4)
C5 Si2 C6 104.9(4)
C5 Si2 C7 107.2(5)
C6 Si2 C7 103.6(5)
C4 Si3 C8 112.9(4)
C4 Si3 C9 116.0(4)
C4 Si3 C10 113.3(3)
C8 Si3 C9 101.4(5)
C8 Si3 C10 105.1(4)
C9 Si3 C10 106.9(4)
C11 Si4 C12 106.9(3)
C11 Si4 C13 105.8(4)
C11 Si4 C14 108.9(3)
C12 Si4 C13 107.2(4)
C12 Si4 C14 110.6(3)
C13 Si4 C14 117.0(3)
C14 Si5 C15 114.3(3)
C14 Si5 C16 110.6(4)
C14 Si5 C17 115.3(3)
C15 Si5 C16 106.9(4)
C15 Si5 C17 104.4(4)
C16 Si5 C17 104.6(4)
O2 Si6 C14 99.2(3)
O2 Si6 C18 106.9(4)
O2 Si6 C19 105.1(3)
C14 Si6 C18 119.7(4)
C14 Si6 C19 118.8(4)
C18 Si6 C19 105.4(4)
Nd O1 Si1 100.4(2)
Nd O1 C3 138.4(5)
Si1 O1 C3 121.2(5)
Nd O2 Si6 101.9(2)
Nd O2 C20 133.2(5)
Si6 O2 C20 121.5(5)
Li O3 C22 125.2(8)
Li O3 C25 125.4(8)
C22 O3 C25 109.0(7)
Li O4 C26 122.0(8)
Li O4 C29 131.1(8)
C26 O4 C29 106.7(8)
Nd C4 Si1 90.8(3)
Nd C4 Si2 104.6(3)
Nd C4 Si3 125.0(3)
Si1 C4 Si2 110.7(4)
Si1 C4 Si3 112.8(4)
Si2 C4 Si3 111.1(4)
Si3 C10 C11 118.4(5)
Si4 C11 C10 118.9(6)
Nd C14 Si4 95.3(2)
Nd C14 Si5 126.2(3)
Nd C14 Si6 92.9(3)
Si4 C14 Si5 113.2(3)
Si4 C14 Si6 115.4(4)
Si5 C14 Si6 112.0(3)
O3 C22 C23 107(2)
C22 C23 C24 108(2)
C23 C24 C25 102.8(17)
O3 C25 C24 106.4(8)
O4 C26 C27 109.0(8)
C26 C27 C28 104.4(9)
C27 C28 C29 106.2(9)
O4 C29 C28 110.4(9)

loop_
_geom_bond_atom_site_label_1
_geom_bond_atom_site_label_2
_geom_bond_distance
Nd I1 3.1523(8)
Nd I2 3.1430(7)
Nd O1 2.514(5)
Nd O2 2.448(5)
Nd C4 2.715(7)
Nd C14 2.623(6)
I1 Li 2.724(17)
I2 Li 2.749(19)
Li O3 1.893(17)
Li O4 1.874(18)
Si1 O1 1.712(6)
Si1 C1 1.886(10)
Si1 C2 1.886(9)
Si1 C4 1.820(7)
Si2 C4 1.868(7)
Si2 C5 1.892(9)
Si2 C6 1.902(9)
Si2 C7 1.909(10)
Si3 C4 1.875(7)
Si3 C8 1.905(9)
Si3 C9 1.895(9)
Si3 C10 1.903(8)
Si4 C11 1.909(8)
Si4 C12 1.883(8)
Si4 C13 1.880(8)
Si4 C14 1.857(7)
Si5 C14 1.870(6)
Si5 C15 1.875(8)
Si5 C16 1.886(8)
Si5 C17 1.899(8)
Si6 O2 1.715(5)
Si6 C14 1.815(7)
Si6 C18 1.876(8)
Si6 C19 1.873(8)
O1 C3 1.459(9)
O2 C20 1.446(9)
O3 C22 1.451(12)
O3 C25 1.446(11)
O4 C26 1.434(12)
O4 C29 1.426(12)
C10 C11 1.531(10)
C22 C23 1.39(5)
C23 C24 1.50(5)
C24 C25 1.482(15)
C26 C27 1.477(15)
C27 C28 1.486(15)
C28 C29 1.441(15)
